data_7035711
loop_
_publ_author_name
'Z\'abransk\'y, Martin'
'C\'isa\<rov\'a, Ivana'
'\<St\<epni\<cka, Petr'

_publ_section_title
;
 Ferrocenylmethylation reactions with a phosphinoferrocene betaine.
;
_journal_issue 32
_journal_name_full 'Dalton transactions (Cambridge, England : 2003)'
_journal_page_first 14494
_journal_page_last 14506
_journal_paper_doi 10.1039/c5dt01877c
_journal_volume 44
_journal_year 2015
_chemical_formula_moiety 'C24 H23 Fe O2 P S'
_chemical_formula_sum 'C24 H23 Fe O2 P S'
_chemical_formula_weight 462.30
_space_group_crystal_system triclinic
_space_group_IT_number 2
_space_group_name_Hall '-P 1'
_space_group_name_H-M_alt 'P -1'
_atom_sites_solution_hydrogens geom
_atom_sites_solution_primary direct
_atom_sites_solution_secondary difmap
_audit_creation_method SHELXL-97
_audit_update_record
;
2015-05-15 deposited with the CCDC.
2015-07-08 downloaded from the CCDC.
;
_cell_angle_alpha 101.649(2)
_cell_angle_beta 94.256(2)
_cell_angle_gamma 90.378(2)
_cell_formula_units_Z 2
_cell_length_a 7.8229(4)
_cell_length_b 11.1181(5)
_cell_length_c 12.0934(6)
_cell_measurement_reflns_used 9581
_cell_measurement_temperature 150(2)
_cell_measurement_theta_max 27.57
_cell_measurement_theta_min 2.61
_cell_volume 1027.08(9)
_computing_cell_refinement 'Bruker SAINT'
_computing_data_collection 'Bruker APEX2'
_computing_data_reduction 'Bruker SAINT'
_computing_molecular_graphics 'PLATON (Spek, 2003)'
_computing_publication_material 'PLATON (Spek, 2003)'
_computing_structure_refinement 'SHELXL-97 (Sheldrick, 2008)'
_computing_structure_solution 'SHELXS-97 (Sheldrick, 2008)'
_diffrn_ambient_temperature 150(2)
_diffrn_measured_fraction_theta_full 0.993
_diffrn_measured_fraction_theta_max 0.993
_diffrn_measurement_device_type 'Bruker APEX-II CCD'
_diffrn_measurement_method '\f and \w scans'
_diffrn_radiation_monochromator graphite
_diffrn_radiation_source 'fine-focus sealed tube'
_diffrn_radiation_type MoK\a
_diffrn_radiation_wavelength 0.71073
_diffrn_reflns_av_R_equivalents 0.0166
_diffrn_reflns_av_sigmaI/netI 0.0220
_diffrn_reflns_limit_h_max 8
_diffrn_reflns_limit_h_min -10
_diffrn_reflns_limit_k_max 14
_diffrn_reflns_limit_k_min -14
_diffrn_reflns_limit_l_max 15
_diffrn_reflns_limit_l_min -15
_diffrn_reflns_number 12206
_diffrn_reflns_theta_full 27.50
_diffrn_reflns_theta_max 27.50
_diffrn_reflns_theta_min 1.72
_exptl_absorpt_coefficient_mu 0.932
_exptl_absorpt_correction_T_max 0.850
_exptl_absorpt_correction_T_min 0.674
_exptl_absorpt_correction_type multi-scan
_exptl_absorpt_process_details 'SADABS V2014/4 (Bruker AXS Inc.)'
_exptl_crystal_colour orange
_exptl_crystal_density_diffrn 1.495
_exptl_crystal_density_method 'not measured'
_exptl_crystal_description prism
_exptl_crystal_F_000 480
_exptl_crystal_size_max 0.46
_exptl_crystal_size_mid 0.33
_exptl_crystal_size_min 0.18
_refine_diff_density_max 0.347
_refine_diff_density_min -0.285
_refine_diff_density_rms 0.053
_refine_ls_extinction_method none
_refine_ls_goodness_of_fit_ref 1.043
_refine_ls_hydrogen_treatment constr
_refine_ls_matrix_type full
_refine_ls_number_parameters 263
_refine_ls_number_reflns 4682
_refine_ls_number_restraints 0
_refine_ls_restrained_S_all 1.043
_refine_ls_R_factor_all 0.0291
_refine_ls_R_factor_gt 0.0250
_refine_ls_shift/su_max 0.000
_refine_ls_shift/su_mean 0.000
_refine_ls_structure_factor_coef Fsqd
_refine_ls_weighting_details 'calc w=1/[\s^2^(Fo^2^)+(0.0286P)^2^+0.6155P] where P=(Fo^2^+2Fc^2^)/3'
_refine_ls_weighting_scheme calc
_refine_ls_wR_factor_gt 0.0630
_refine_ls_wR_factor_ref 0.0652
_reflns_number_gt 4224
_reflns_number_total 4682
_reflns_threshold_expression >2sigma(I)
_cod_data_source_file c5dt01877c2.cif
_cod_data_source_block za207
_cod_depositor_comments 'Adding full bibliography for 7035709--7035719.cif.'
_cod_database_code 7035711

loop_
_space_group_symop_id
_space_group_symop_operation_xyz
1 'x, y, z'
2 '-x, -y, -z'

loop_
_atom_site_label
_atom_site_type_symbol
_atom_site_fract_x
_atom_site_fract_y
_atom_site_fract_z
_atom_site_U_iso_or_equiv
_atom_site_adp_type
_atom_site_occupancy
_atom_site_symmetry_multiplicity
_atom_site_calc_flag
_atom_site_refinement_flags
Fe Fe 0.22060(3) 0.186121(18) 0.416902(17) 0.01334(6) Uani 1 1 d .
S S 0.27811(5) 0.22372(3) 0.80916(3) 0.01775(9) Uani 1 1 d .
P P 0.56387(5) 0.33525(3) 0.32882(3) 0.01511(9) Uani 1 1 d .
O1 O 0.22674(17) 0.34593(12) 0.85589(11) 0.0331(3) Uani 1 1 d .
O2 O 0.15326(16) 0.12558(12) 0.79789(11) 0.0322(3) Uani 1 1 d .
C1 C 0.21597(19) 0.24005(13) 0.58876(12) 0.0151(3) Uani 1 1 d .
C2 C 0.07603(19) 0.15736(14) 0.54365(13) 0.0180(3) Uani 1 1 d .
H2 H 0.0537 0.0808 0.5638 0.022 Uiso 1 1 calc R
C3 C -0.0242(2) 0.20991(15) 0.46295(13) 0.0218(3) Uani 1 1 d .
H3 H -0.1247 0.1741 0.4194 0.026 Uiso 1 1 calc R
C4 C 0.0520(2) 0.32493(15) 0.45885(13) 0.0219(3) Uani 1 1 d .
H4 H 0.0115 0.3794 0.4120 0.026 Uiso 1 1 calc R
C5 C 0.1994(2) 0.34445(13) 0.53703(12) 0.0175(3) Uani 1 1 d .
H5 H 0.2738 0.4147 0.5522 0.021 Uiso 1 1 calc R
C6 C 0.41974(18) 0.20422(13) 0.31966(12) 0.0147(3) Uani 1 1 d .
C7 C 0.44960(19) 0.10804(13) 0.38202(13) 0.0176(3) Uani 1 1 d .
H7 H 0.5433 0.1046 0.4358 0.021 Uiso 1 1 calc R
C8 C 0.3138(2) 0.01863(14) 0.34892(14) 0.0209(3) Uani 1 1 d .
H8 H 0.3019 -0.0549 0.3765 0.025 Uiso 1 1 calc R
C9 C 0.1996(2) 0.05859(14) 0.26766(13) 0.0213(3) Uani 1 1 d .
H9 H 0.0978 0.0167 0.2316 0.026 Uiso 1 1 calc R
C10 C 0.26429(19) 0.17242(14) 0.24963(12) 0.0178(3) Uani 1 1 d .
H10 H 0.2127 0.2195 0.1993 0.021 Uiso 1 1 calc R
C11 C 0.35611(19) 0.21946(14) 0.67336(12) 0.0182(3) Uani 1 1 d .
H11A H 0.4469 0.2835 0.6800 0.022 Uiso 1 1 calc R
H11B H 0.4075 0.1387 0.6466 0.022 Uiso 1 1 calc R
C12 C 0.69834(19) 0.27719(13) 0.21209(12) 0.0160(3) Uani 1 1 d .
C13 C 0.6980(2) 0.15488(14) 0.15728(14) 0.0224(3) Uani 1 1 d .
H13 H 0.6240 0.0973 0.1792 0.027 Uiso 1 1 calc R
C14 C 0.8048(2) 0.11514(16) 0.07042(15) 0.0279(4) Uani 1 1 d .
H14 H 0.8036 0.0310 0.0339 0.033 Uiso 1 1 calc R
C15 C 0.9124(2) 0.19819(17) 0.03751(14) 0.0261(4) Uani 1 1 d .
H15 H 0.9832 0.1718 -0.0229 0.031 Uiso 1 1 calc R
C16 C 0.9167(2) 0.31999(17) 0.09282(15) 0.0259(4) Uani 1 1 d .
H16 H 0.9917 0.3770 0.0709 0.031 Uiso 1 1 calc R
C17 C 0.8121(2) 0.35933(15) 0.18018(14) 0.0217(3) Uani 1 1 d .
H17 H 0.8177 0.4428 0.2187 0.026 Uiso 1 1 calc R
C18 C 0.42359(19) 0.44019(13) 0.26656(12) 0.0154(3) Uani 1 1 d .
C19 C 0.4060(2) 0.44216(14) 0.15142(13) 0.0191(3) Uani 1 1 d .
H19 H 0.4695 0.3869 0.1003 0.023 Uiso 1 1 calc R
C20 C 0.2966(2) 0.52393(14) 0.11040(14) 0.0215(3) Uani 1 1 d .
H20 H 0.2866 0.5248 0.0318 0.026 Uiso 1 1 calc R
C21 C 0.2020(2) 0.60422(15) 0.18416(15) 0.0235(3) Uani 1 1 d .
H21 H 0.1259 0.6592 0.1561 0.028 Uiso 1 1 calc R
C22 C 0.2192(2) 0.60381(15) 0.29872(15) 0.0257(4) Uani 1 1 d .
H22 H 0.1545 0.6586 0.3494 0.031 Uiso 1 1 calc R
C23 C 0.3307(2) 0.52361(14) 0.33995(13) 0.0210(3) Uani 1 1 d .
H23 H 0.3439 0.5256 0.4190 0.025 Uiso 1 1 calc R
C24 C 0.4599(2) 0.18757(15) 0.89046(14) 0.0250(3) Uani 1 1 d .
H24A H 0.5479 0.2525 0.8978 0.030 Uiso 1 1 calc R
H24B H 0.5053 0.1092 0.8529 0.030 Uiso 1 1 calc R
H24C H 0.4276 0.1810 0.9658 0.030 Uiso 1 1 calc R

loop_
_atom_site_aniso_label
_atom_site_aniso_U_11
_atom_site_aniso_U_22
_atom_site_aniso_U_33
_atom_site_aniso_U_23
_atom_site_aniso_U_13
_atom_site_aniso_U_12
Fe 0.01258(11) 0.01432(11) 0.01305(11) 0.00189(8) 0.00298(8) 0.00151(7)
S 0.01903(19) 0.01976(18) 0.01467(17) 0.00342(14) 0.00305(14) -0.00072(14)
P 0.01599(18) 0.01530(18) 0.01378(18) 0.00245(14) 0.00080(14) -0.00012(14)
O1 0.0393(8) 0.0304(7) 0.0260(6) -0.0037(5) 0.0041(6) 0.0135(6)
O2 0.0291(7) 0.0420(7) 0.0283(7) 0.0154(6) 0.0000(5) -0.0164(6)
C1 0.0154(7) 0.0166(7) 0.0129(7) 0.0011(5) 0.0040(5) 0.0005(5)
C2 0.0159(7) 0.0200(7) 0.0182(7) 0.0024(6) 0.0061(6) -0.0011(6)
C3 0.0120(7) 0.0322(9) 0.0199(8) 0.0017(6) 0.0030(6) 0.0027(6)
C4 0.0224(8) 0.0249(8) 0.0192(8) 0.0046(6) 0.0056(6) 0.0110(6)
C5 0.0224(8) 0.0141(7) 0.0160(7) 0.0011(5) 0.0060(6) 0.0030(6)
C6 0.0151(7) 0.0158(7) 0.0137(7) 0.0028(5) 0.0051(5) 0.0020(5)
C7 0.0161(7) 0.0193(7) 0.0193(7) 0.0062(6) 0.0059(6) 0.0054(6)
C8 0.0239(8) 0.0142(7) 0.0257(8) 0.0029(6) 0.0114(6) 0.0032(6)
C9 0.0206(8) 0.0206(7) 0.0195(8) -0.0047(6) 0.0049(6) -0.0037(6)
C10 0.0183(7) 0.0221(7) 0.0125(7) 0.0017(6) 0.0022(6) 0.0008(6)
C11 0.0166(7) 0.0236(7) 0.0154(7) 0.0051(6) 0.0045(6) -0.0001(6)
C12 0.0133(7) 0.0195(7) 0.0166(7) 0.0069(6) 0.0007(5) 0.0023(5)
C13 0.0251(8) 0.0196(7) 0.0243(8) 0.0066(6) 0.0090(7) 0.0012(6)
C14 0.0331(9) 0.0242(8) 0.0279(9) 0.0055(7) 0.0114(7) 0.0091(7)
C15 0.0203(8) 0.0394(10) 0.0234(8) 0.0145(7) 0.0089(7) 0.0112(7)
C16 0.0155(8) 0.0372(9) 0.0303(9) 0.0189(7) 0.0035(7) -0.0006(7)
C17 0.0177(7) 0.0220(8) 0.0265(8) 0.0081(6) 0.0000(6) -0.0017(6)
C18 0.0158(7) 0.0131(6) 0.0172(7) 0.0028(5) 0.0019(6) -0.0013(5)
C19 0.0217(8) 0.0180(7) 0.0165(7) 0.0000(6) 0.0028(6) 0.0030(6)
C20 0.0232(8) 0.0230(8) 0.0184(7) 0.0055(6) -0.0003(6) 0.0018(6)
C21 0.0197(8) 0.0209(8) 0.0327(9) 0.0111(7) 0.0039(7) 0.0050(6)
C22 0.0276(9) 0.0209(8) 0.0308(9) 0.0054(7) 0.0159(7) 0.0076(6)
C23 0.0279(8) 0.0188(7) 0.0177(7) 0.0044(6) 0.0081(6) 0.0014(6)
C24 0.0292(9) 0.0253(8) 0.0203(8) 0.0064(6) -0.0048(7) -0.0011(7)

loop_
_atom_type_symbol
_atom_type_description
_atom_type_scat_dispersion_real
_atom_type_scat_dispersion_imag
_atom_type_scat_source
C C 0.0033 0.0016 'International Tables Vol C Tables 4.2.6.8 and 6.1.1.4'
H H 0.0000 0.0000 'International Tables Vol C Tables 4.2.6.8 and 6.1.1.4'
O O 0.0106 0.0060 'International Tables Vol C Tables 4.2.6.8 and 6.1.1.4'
P P 0.1023 0.0942 'International Tables Vol C Tables 4.2.6.8 and 6.1.1.4'
S S 0.1246 0.1234 'International Tables Vol C Tables 4.2.6.8 and 6.1.1.4'
Fe Fe 0.3463 0.8444 'International Tables Vol C Tables 4.2.6.8 and 6.1.1.4'

loop_
_geom_angle_atom_site_label_1
_geom_angle_atom_site_label_2
_geom_angle_atom_site_label_3
_geom_angle
C7 Fe C3 161.40(6)
C7 Fe C8 41.07(6)
C3 Fe C8 123.00(7)
C7 Fe C2 125.22(6)
C3 Fe C2 40.87(6)
C8 Fe C2 105.71(6)
C7 Fe C1 108.68(6)
C3 Fe C1 68.76(6)
C8 Fe C1 120.01(6)
C2 Fe C1 40.83(6)
C7 Fe C4 157.15(7)
C3 Fe C4 40.65(7)
C8 Fe C4 160.51(7)
C2 Fe C4 68.52(6)
C1 Fe C4 68.60(6)
C7 Fe C10 68.71(6)
C3 Fe C10 118.57(6)
C8 Fe C10 68.35(6)
C2 Fe C10 152.77(6)
C1 Fe C10 165.11(6)
C4 Fe C10 107.77(6)
C7 Fe C6 41.25(6)
C3 Fe C6 154.53(6)
C8 Fe C6 69.08(6)
C2 Fe C6 164.16(6)
C1 Fe C6 127.74(6)
C4 Fe C6 121.31(6)
C10 Fe C6 40.74(6)
C7 Fe C9 68.76(6)
C3 Fe C9 104.91(7)
C8 Fe C9 40.56(7)
C2 Fe C9 117.65(6)
C1 Fe C9 153.53(6)
C4 Fe C9 124.17(7)
C10 Fe C9 40.57(6)
C6 Fe C9 68.76(6)
C7 Fe C5 122.59(6)
C3 Fe C5 68.29(6)
C8 Fe C5 156.48(7)
C2 Fe C5 68.35(6)
C1 Fe C5 40.69(6)
C4 Fe C5 40.52(6)
C10 Fe C5 127.37(6)
C6 Fe C5 110.11(6)
C9 Fe C5 162.68(6)
O1 S O2 117.80(9)
O1 S C24 109.15(8)
O2 S C24 108.04(8)
O1 S C11 109.66(8)
O2 S C11 107.97(8)
C24 S C11 103.23(8)
C6 P C12 100.76(7)
C6 P C18 101.19(7)
C12 P C18 101.59(7)
C2 C1 C5 107.73(13)
C2 C1 C11 125.91(13)
C5 C1 C11 126.36(14)
C2 C1 Fe 69.52(8)
C5 C1 Fe 70.16(8)
C11 C1 Fe 124.93(10)
C3 C2 C1 107.90(14)
C3 C2 Fe 69.31(9)
C1 C2 Fe 69.65(8)
C3 C2 H2 126.0
C1 C2 H2 126.0
Fe C2 H2 126.6
C4 C3 C2 108.17(14)
C4 C3 Fe 70.01(9)
C2 C3 Fe 69.82(8)
C4 C3 H3 125.9
C2 C3 H3 125.9
Fe C3 H3 125.8
C3 C4 C5 108.13(14)
C3 C4 Fe 69.34(8)
C5 C4 Fe 70.24(8)
C3 C4 H4 125.9
C5 C4 H4 125.9
Fe C4 H4 126.1
C4 C5 C1 108.06(14)
C4 C5 Fe 69.24(8)
C1 C5 Fe 69.15(8)
C4 C5 H5 126.0
C1 C5 H5 126.0
Fe C5 H5 127.2
C10 C6 C7 106.94(13)
C10 C6 P 128.83(11)
C7 C6 P 124.18(11)
C10 C6 Fe 69.60(8)
C7 C6 Fe 68.57(8)
P C6 Fe 128.67(7)
C8 C7 C6 108.10(14)
C8 C7 Fe 69.81(8)
C6 C7 Fe 70.18(8)
C8 C7 H7 126.0
C6 C7 H7 126.0
Fe C7 H7 125.6
C9 C8 C7 108.20(13)
C9 C8 Fe 70.19(8)
C7 C8 Fe 69.12(8)
C9 C8 H8 125.9
C7 C8 H8 125.9
Fe C8 H8 126.4
C8 C9 C10 107.98(14)
C8 C9 Fe 69.25(9)
C10 C9 Fe 69.68(8)
C8 C9 H9 126.0
C10 C9 H9 126.0
Fe C9 H9 126.6
C9 C10 C6 108.77(14)
C9 C10 Fe 69.75(9)
C6 C10 Fe 69.65(8)
C9 C10 H10 125.6
C6 C10 H10 125.6
Fe C10 H10 126.6
C1 C11 S 111.50(10)
C1 C11 H11A 109.3
S C11 H11A 109.3
C1 C11 H11B 109.3
S C11 H11B 109.3
H11A C11 H11B 108.0
C13 C12 C17 118.31(14)
C13 C12 P 123.25(12)
C17 C12 P 118.38(12)
C12 C13 C14 120.99(15)
C12 C13 H13 119.5
C14 C13 H13 119.5
C15 C14 C13 119.94(16)
C15 C14 H14 120.0
C13 C14 H14 120.0
C14 C15 C16 119.77(15)
C14 C15 H15 120.1
C16 C15 H15 120.1
C15 C16 C17 120.33(15)
C15 C16 H16 119.8
C17 C16 H16 119.8
C16 C17 C12 120.61(15)
C16 C17 H17 119.7
C12 C17 H17 119.7
C19 C18 C23 118.34(14)
C19 C18 P 124.10(11)
C23 C18 P 117.56(11)
C20 C19 C18 120.85(14)
C20 C19 H19 119.6
C18 C19 H19 119.6
C21 C20 C19 120.06(15)
C21 C20 H20 120.0
C19 C20 H20 120.0
C22 C21 C20 119.66(15)
C22 C21 H21 120.2
C20 C21 H21 120.2
C21 C22 C23 120.27(14)
C21 C22 H22 119.9
C23 C22 H22 119.9
C22 C23 C18 120.77(15)
C22 C23 H23 119.6
C18 C23 H23 119.6
S C24 H24A 109.5
S C24 H24B 109.5
H24A C24 H24B 109.5
S C24 H24C 109.5
H24A C24 H24C 109.5
H24B C24 H24C 109.5

loop_
_geom_bond_atom_site_label_1
_geom_bond_atom_site_label_2
_geom_bond_distance
Fe C7 2.0312(14)
Fe C3 2.0380(15)
Fe C8 2.0405(15)
Fe C2 2.0448(15)
Fe C1 2.0467(14)
Fe C4 2.0468(15)
Fe C10 2.0521(15)
Fe C6 2.0527(14)
Fe C9 2.0529(15)
Fe C5 2.0600(14)
S O1 1.4346(12)
S O2 1.4384(12)
S C24 1.7639(17)
S C11 1.7859(15)
P C6 1.8167(15)
P C12 1.8378(15)
P C18 1.8389(15)
C1 C2 1.427(2)
C1 C5 1.428(2)
C1 C11 1.494(2)
C2 C3 1.425(2)
C2 H2 0.9500
C3 C4 1.419(2)
C3 H3 0.9500
C4 C5 1.422(2)
C4 H4 0.9500
C5 H5 0.9500
C6 C10 1.429(2)
C6 C7 1.439(2)
C7 C8 1.428(2)
C7 H7 0.9500
C8 C9 1.419(2)
C8 H8 0.9500
C9 C10 1.423(2)
C9 H9 0.9500
C10 H10 0.9500
C11 H11A 0.9900
C11 H11B 0.9900
C12 C13 1.387(2)
C12 C17 1.399(2)
C13 C14 1.394(2)
C13 H13 0.9500
C14 C15 1.381(2)
C14 H14 0.9500
C15 C16 1.383(3)
C15 H15 0.9500
C16 C17 1.387(2)
C16 H16 0.9500
C17 H17 0.9500
C18 C19 1.394(2)
C18 C23 1.396(2)
C19 C20 1.391(2)
C19 H19 0.9500
C20 C21 1.387(2)
C20 H20 0.9500
C21 C22 1.383(2)
C21 H21 0.9500
C22 C23 1.389(2)
C22 H22 0.9500
C23 H23 0.9500
C24 H24A 0.9800
C24 H24B 0.9800
C24 H24C 0.9800
